data_7211760
loop_
_publ_author_name
'Babashkina, Maria G.'
'Safin, Damir A.'
'Bolte, Michael'
'Klein, Axel'

_publ_section_title
;
 Copper(I) complexes with N-thiophosphorylated thioureas and phosphines
 with versatile structures and luminescence
;
_journal_issue 1
_journal_name_full CrystEngComm
_journal_page_first 134
_journal_paper_doi 10.1039/b914163d
_journal_volume 12
_journal_year 2010
_chemical_formula_moiety 'C51 H54 Cu N2 O2 P3 S2'
_chemical_formula_sum 'C51 H54 Cu N2 O2 P3 S2'
_chemical_formula_weight 947.53
_chemical_name_systematic ?
_space_group_IT_number 2
_symmetry_cell_setting triclinic
_symmetry_space_group_name_Hall '-P 1'
_symmetry_space_group_name_H-M 'P -1'
_atom_sites_solution_hydrogens geom
_atom_sites_solution_primary direct
_atom_sites_solution_secondary difmap
_audit_creation_method SHELXL-97
_cell_angle_alpha 109.818(4)
_cell_angle_beta 90.221(4)
_cell_angle_gamma 112.994(4)
_cell_formula_units_Z 2
_cell_length_a 11.4650(5)
_cell_length_b 14.3083(7)
_cell_length_c 17.0891(8)
_cell_measurement_reflns_used 31117
_cell_measurement_temperature 173(2)
_cell_measurement_theta_max 25.9
_cell_measurement_theta_min 3.4
_cell_volume 2397.5(2)
_computing_cell_refinement 'X-Area (Stoe & Cie, 2001)'
_computing_data_collection 'X-Area (Stoe & Cie, 2001)'
_computing_data_reduction 'X-Area (Stoe & Cie, 2001)'
_computing_molecular_graphics 'XP in SHELXTL-Plus (Sheldrick, 1991)'
_computing_publication_material SHELXL97
_computing_structure_refinement 'SHELXL97 (Sheldrick, 2008) '
_computing_structure_solution 'SHELXS97 (Sheldrick, 2008) '
_diffrn_ambient_temperature 173(2)
_diffrn_measured_fraction_theta_full 0.997
_diffrn_measured_fraction_theta_max 0.994
_diffrn_measurement_device_type 'STOE IPDS II two-circle-diffractometer'
_diffrn_measurement_method \w
_diffrn_radiation_monochromator graphite
_diffrn_radiation_source 'fine-focus sealed tube'
_diffrn_radiation_type MoK\a
_diffrn_radiation_wavelength 0.71073
_diffrn_reflns_av_R_equivalents 0.0455
_diffrn_reflns_av_sigmaI/netI 0.0351
_diffrn_reflns_limit_h_max 13
_diffrn_reflns_limit_h_min -13
_diffrn_reflns_limit_k_max 17
_diffrn_reflns_limit_k_min -16
_diffrn_reflns_limit_l_max 20
_diffrn_reflns_limit_l_min -20
_diffrn_reflns_number 32277
_diffrn_reflns_theta_full 25.00
_diffrn_reflns_theta_max 25.59
_diffrn_reflns_theta_min 3.34
_diffrn_standards_number 0
_exptl_absorpt_coefficient_mu 0.684
_exptl_absorpt_correction_T_max 0.7958
_exptl_absorpt_correction_T_min 0.7860
_exptl_absorpt_correction_type multi-scan
_exptl_absorpt_process_details 'MULABS (Spek, 2003; Blessing, 1995)'
_exptl_crystal_colour 'light yellow'
_exptl_crystal_density_diffrn 1.313
_exptl_crystal_density_method 'not measured'
_exptl_crystal_description plate
_exptl_crystal_F_000 992
_exptl_crystal_size_max 0.37
_exptl_crystal_size_mid 0.37
_exptl_crystal_size_min 0.35
_refine_diff_density_max 0.249
_refine_diff_density_min -0.444
_refine_diff_density_rms 0.054
_refine_ls_extinction_method none
_refine_ls_goodness_of_fit_ref 1.029
_refine_ls_hydrogen_treatment mixed
_refine_ls_matrix_type full
_refine_ls_number_parameters 556
_refine_ls_number_reflns 8952
_refine_ls_number_restraints 0
_refine_ls_restrained_S_all 1.029
_refine_ls_R_factor_all 0.0381
_refine_ls_R_factor_gt 0.0305
_refine_ls_shift/su_max 0.002
_refine_ls_shift/su_mean 0.000
_refine_ls_structure_factor_coef Fsqd
_refine_ls_weighting_details 'calc w=1/[\s^2^(Fo^2^)+(0.0492P)^2^+0.0262P] where P=(Fo^2^+2Fc^2^)/3'
_refine_ls_weighting_scheme calc
_refine_ls_wR_factor_gt 0.0749
_refine_ls_wR_factor_ref 0.0773
_reflns_number_gt 7644
_reflns_number_total 8952
_reflns_threshold_expression I>2\s(I)
_cod_data_source_file b914163d.txt
_cod_data_source_block safin28
_cod_depositor_comments
;
The following automatic conversions were performed:

'_symmetry_cell_setting' value 'Triclinic' changed to 'triclinic'
according to /home/saulius/struct/CIF-dictionaries/cif_core.dic
dictionary named 'cif_core.dic' version 2.4.2 from 2011-04-26.

Automatic conversion script
Id: cif_fix_values 1891 2012-01-12 08:04:46Z andrius 
;
_cod_original_cell_volume 2397.54(22)
_cod_database_code 7211760

loop_
_symmetry_equiv_pos_as_xyz
'x, y, z'
'-x, -y, -z'

loop_
_atom_site_label
_atom_site_type_symbol
_atom_site_fract_x
_atom_site_fract_y
_atom_site_fract_z
_atom_site_U_iso_or_equiv
_atom_site_adp_type
_atom_site_occupancy
_atom_site_symmetry_multiplicity
_atom_site_calc_flag
_atom_site_refinement_flags
Cu1 Cu 0.448763(19) 0.676012(16) 0.752892(12) 0.01851(6) Uani 1 1 d .
S1 S 0.58015(4) 0.86650(3) 0.81129(3) 0.02194(10) Uani 1 1 d .
S2 S 0.51738(5) 0.59686(4) 0.63262(3) 0.02763(11) Uani 1 1 d .
P1 P 0.71031(4) 0.87676(3) 0.73546(3) 0.01870(10) Uani 1 1 d .
P2 P 0.46772(4) 0.60364(4) 0.84995(3) 0.01850(10) Uani 1 1 d .
P3 P 0.25875(4) 0.68910(4) 0.72872(3) 0.01933(10) Uani 1 1 d .
O1 O 0.77583(12) 0.99933(10) 0.73907(8) 0.0234(3) Uani 1 1 d .
O2 O 0.82943(12) 0.86343(10) 0.76916(8) 0.0248(3) Uani 1 1 d .
N1 N 0.67321(14) 0.80255(12) 0.63779(9) 0.0217(3) Uani 1 1 d .
N2 N 0.61747(15) 0.66035(13) 0.51300(9) 0.0238(3) Uani 1 1 d .
H2 H 0.573(2) 0.593(2) 0.4830(15) 0.033(6) Uiso 1 1 d .
C1 C 0.60993(16) 0.69685(14) 0.59623(10) 0.0201(3) Uani 1 1 d .
C2 C 0.70279(19) 1.03984(16) 0.70014(12) 0.0300(4) Uani 1 1 d .
H2A H 0.6101 0.9879 0.6865 0.036 Uiso 1 1 calc R
C3 C 0.7527(4) 1.0477(2) 0.62058(16) 0.0685(9) Uani 1 1 d .
H3A H 0.7396 0.9749 0.5815 0.103 Uiso 1 1 calc R
H3B H 0.8445 1.0960 0.6337 0.103 Uiso 1 1 calc R
H3C H 0.7066 1.0775 0.5946 0.103 Uiso 1 1 calc R
C4 C 0.7185(3) 1.1490(2) 0.76250(16) 0.0509(6) Uani 1 1 d .
H4A H 0.6843 1.1402 0.8132 0.076 Uiso 1 1 calc R
H4B H 0.6718 1.1792 0.7374 0.076 Uiso 1 1 calc R
H4C H 0.8098 1.1990 0.7775 0.076 Uiso 1 1 calc R
C5 C 0.90197(17) 0.93274(16) 0.85391(12) 0.0272(4) Uani 1 1 d .
H5 H 0.8500 0.9682 0.8886 0.033 Uiso 1 1 calc R
C6 C 0.9240(3) 0.8593(2) 0.89155(16) 0.0501(6) Uani 1 1 d .
H6A H 0.8412 0.8049 0.8946 0.075 Uiso 1 1 calc R
H6B H 0.9734 0.9029 0.9483 0.075 Uiso 1 1 calc R
H6C H 0.9718 0.8221 0.8563 0.075 Uiso 1 1 calc R
C7 C 1.0245(2) 1.01965(19) 0.84681(15) 0.0439(5) Uani 1 1 d .
H7A H 1.0039 1.0651 0.8222 0.066 Uiso 1 1 calc R
H7B H 1.0738 0.9850 0.8107 0.066 Uiso 1 1 calc R
H7C H 1.0754 1.0654 0.9029 0.066 Uiso 1 1 calc R
C11 C 0.69510(17) 0.72907(14) 0.47214(11) 0.0230(4) Uani 1 1 d .
C12 C 0.82852(19) 0.77386(17) 0.49277(12) 0.0319(4) Uani 1 1 d .
C13 C 0.9019(2) 0.84382(18) 0.45424(14) 0.0404(5) Uani 1 1 d .
H13 H 0.9926 0.8778 0.4692 0.049 Uiso 1 1 calc R
C14 C 0.8454(2) 0.86443(18) 0.39524(15) 0.0442(6) Uani 1 1 d .
H14 H 0.8970 0.9124 0.3696 0.053 Uiso 1 1 calc R
C15 C 0.7141(3) 0.81601(18) 0.37276(13) 0.0418(5) Uani 1 1 d .
H15 H 0.6762 0.8291 0.3304 0.050 Uiso 1 1 calc R
C16 C 0.6352(2) 0.74738(16) 0.41168(11) 0.0289(4) Uani 1 1 d .
C17 C 0.8924(2) 0.7482(3) 0.55410(16) 0.0521(6) Uani 1 1 d .
H17A H 0.9801 0.7604 0.5435 0.078 Uiso 1 1 calc R
H17B H 0.8441 0.6716 0.5474 0.078 Uiso 1 1 calc R
H17C H 0.8949 0.7957 0.6116 0.078 Uiso 1 1 calc R
C18 C 0.4919(2) 0.6955(2) 0.38852(14) 0.0440(5) Uani 1 1 d .
H18A H 0.4628 0.6173 0.3555 0.066 Uiso 1 1 calc R
H18B H 0.4665 0.7300 0.3550 0.066 Uiso 1 1 calc R
H18C H 0.4528 0.7053 0.4399 0.066 Uiso 1 1 calc R
C21 C 0.57805(16) 0.53721(15) 0.83270(11) 0.0222(4) Uani 1 1 d .
C22 C 0.56033(19) 0.44723(16) 0.85392(12) 0.0292(4) Uani 1 1 d .
H22 H 0.4865 0.4162 0.8773 0.035 Uiso 1 1 calc R
C23 C 0.6496(2) 0.40287(18) 0.84121(13) 0.0356(5) Uani 1 1 d .
H23 H 0.6359 0.3406 0.8547 0.043 Uiso 1 1 calc R
C24 C 0.7585(2) 0.44871(19) 0.80899(14) 0.0394(5) Uani 1 1 d .
H24 H 0.8202 0.4187 0.8010 0.047 Uiso 1 1 calc R
C25 C 0.77749(19) 0.53818(19) 0.78850(14) 0.0391(5) Uani 1 1 d .
H25 H 0.8530 0.5702 0.7669 0.047 Uiso 1 1 calc R
C26 C 0.68738(17) 0.58190(16) 0.79908(12) 0.0294(4) Uani 1 1 d .
H26 H 0.7002 0.6424 0.7834 0.035 Uiso 1 1 calc R
C31 C 0.52849(16) 0.70475(14) 0.95713(11) 0.0208(3) Uani 1 1 d .
C32 C 0.47762(17) 0.78229(15) 0.98471(11) 0.0253(4) Uani 1 1 d .
H32 H 0.4184 0.7838 0.9466 0.030 Uiso 1 1 calc R
C33 C 0.51215(19) 0.85713(16) 1.06681(12) 0.0295(4) Uani 1 1 d .
H33 H 0.4756 0.9086 1.0850 0.035 Uiso 1 1 calc R
C34 C 0.5999(2) 0.85682(16) 1.12229(12) 0.0345(5) Uani 1 1 d .
H34 H 0.6234 0.9077 1.1788 0.041 Uiso 1 1 calc R
C35 C 0.65350(19) 0.78207(17) 1.09516(13) 0.0345(5) Uani 1 1 d .
H35 H 0.7152 0.7830 1.1330 0.041 Uiso 1 1 calc R
C36 C 0.61813(17) 0.70579(16) 1.01333(12) 0.0271(4) Uani 1 1 d .
H36 H 0.6548 0.6544 0.9956 0.032 Uiso 1 1 calc R
C41 C 0.32172(16) 0.50013(14) 0.86400(11) 0.0219(4) Uani 1 1 d .
C42 C 0.25751(19) 0.40075(16) 0.79736(12) 0.0312(4) Uani 1 1 d .
H42 H 0.2919 0.3866 0.7463 0.037 Uiso 1 1 calc R
C43 C 0.1444(2) 0.32245(18) 0.80440(14) 0.0394(5) Uani 1 1 d .
H43 H 0.1019 0.2550 0.7584 0.047 Uiso 1 1 calc R
C44 C 0.0932(2) 0.34167(19) 0.87765(14) 0.0442(6) Uani 1 1 d .
H44 H 0.0148 0.2883 0.8822 0.053 Uiso 1 1 calc R
C45 C 0.1567(2) 0.4393(2) 0.94465(15) 0.0529(7) Uani 1 1 d .
H45 H 0.1223 0.4526 0.9957 0.064 Uiso 1 1 calc R
C46 C 0.2701(2) 0.51794(18) 0.93789(13) 0.0380(5) Uani 1 1 d .
H46 H 0.3130 0.5848 0.9844 0.046 Uiso 1 1 calc R
C51 C 0.21374(16) 0.74616(15) 0.83075(11) 0.0214(3) Uani 1 1 d .
C52 C 0.27579(17) 0.85793(15) 0.87929(11) 0.0255(4) Uani 1 1 d .
H52 H 0.3309 0.9062 0.8551 0.031 Uiso 1 1 calc R
C53 C 0.25816(19) 0.89934(16) 0.96203(12) 0.0299(4) Uani 1 1 d .
H53 H 0.3005 0.9755 0.9940 0.036 Uiso 1 1 calc R
C54 C 0.1790(2) 0.82971(18) 0.99775(13) 0.0352(5) Uani 1 1 d .
H54 H 0.1670 0.8576 1.0546 0.042 Uiso 1 1 calc R
C55 C 0.1173(2) 0.71957(19) 0.95071(14) 0.0397(5) Uani 1 1 d .
H55 H 0.0628 0.6717 0.9754 0.048 Uiso 1 1 calc R
C56 C 0.13387(18) 0.67766(16) 0.86775(13) 0.0311(4) Uani 1 1 d .
H56 H 0.0902 0.6015 0.8360 0.037 Uiso 1 1 calc R
C61 C 0.11047(17) 0.57051(15) 0.66973(11) 0.0250(4) Uani 1 1 d .
C62 C 0.0966(2) 0.46972(19) 0.66715(19) 0.0539(7) Uani 1 1 d .
H62 H 0.1651 0.4633 0.6930 0.065 Uiso 1 1 calc R
C63 C -0.0159(3) 0.3768(2) 0.6274(2) 0.0633(8) Uani 1 1 d .
H63 H -0.0251 0.3082 0.6280 0.076 Uiso 1 1 calc R
C64 C -0.1124(2) 0.3846(2) 0.58768(15) 0.0520(7) Uani 1 1 d .
H64 H -0.1892 0.3213 0.5600 0.062 Uiso 1 1 calc R
C65 C -0.0992(2) 0.4829(3) 0.5875(2) 0.0646(8) Uani 1 1 d .
H65 H -0.1663 0.4880 0.5588 0.077 Uiso 1 1 calc R
C66 C 0.0116(2) 0.5762(2) 0.62904(17) 0.0508(6) Uani 1 1 d .
H66 H 0.0191 0.6447 0.6293 0.061 Uiso 1 1 calc R
C71 C 0.27382(17) 0.78613(15) 0.67812(11) 0.0233(4) Uani 1 1 d .
C72 C 0.2051(2) 0.85044(18) 0.69405(13) 0.0339(4) Uani 1 1 d .
H72 H 0.1465 0.8449 0.7332 0.041 Uiso 1 1 calc R
C73 C 0.2218(2) 0.92228(18) 0.65324(14) 0.0413(5) Uani 1 1 d .
H73 H 0.1754 0.9665 0.6651 0.050 Uiso 1 1 calc R
C74 C 0.3052(2) 0.93031(18) 0.59546(13) 0.0398(5) Uani 1 1 d .
H74 H 0.3160 0.9797 0.5675 0.048 Uiso 1 1 calc R
C75 C 0.3729(2) 0.86622(17) 0.57843(13) 0.0354(5) Uani 1 1 d .
H75 H 0.4302 0.8712 0.5384 0.042 Uiso 1 1 calc R
C76 C 0.35758(18) 0.79466(16) 0.61956(12) 0.0283(4) Uani 1 1 d .
H76 H 0.4047 0.7510 0.6076 0.034 Uiso 1 1 calc R

loop_
_atom_site_aniso_label
_atom_site_aniso_U_11
_atom_site_aniso_U_22
_atom_site_aniso_U_33
_atom_site_aniso_U_23
_atom_site_aniso_U_13
_atom_site_aniso_U_12
Cu1 0.02114(11) 0.01788(11) 0.01643(11) 0.00764(8) 0.00416(8) 0.00695(9)
S1 0.0239(2) 0.0182(2) 0.0177(2) 0.00333(16) 0.00618(16) 0.00544(17)
S2 0.0438(3) 0.0136(2) 0.0190(2) 0.00429(17) 0.01261(19) 0.00692(19)
P1 0.0209(2) 0.0139(2) 0.0162(2) 0.00323(17) 0.00315(16) 0.00411(17)
P2 0.0211(2) 0.0187(2) 0.0175(2) 0.00894(17) 0.00458(16) 0.00821(18)
P3 0.0195(2) 0.0184(2) 0.0192(2) 0.00725(17) 0.00123(16) 0.00674(17)
O1 0.0252(6) 0.0139(6) 0.0247(6) 0.0060(5) 0.0037(5) 0.0027(5)
O2 0.0251(6) 0.0214(6) 0.0218(6) 0.0006(5) 0.0009(5) 0.0098(5)
N1 0.0255(7) 0.0171(7) 0.0165(7) 0.0035(6) 0.0045(6) 0.0052(6)
N2 0.0315(8) 0.0160(8) 0.0153(7) 0.0031(6) 0.0047(6) 0.0037(7)
C1 0.0224(8) 0.0195(8) 0.0177(8) 0.0063(7) 0.0045(6) 0.0086(7)
C2 0.0347(10) 0.0214(9) 0.0299(10) 0.0105(8) 0.0004(8) 0.0069(8)
C3 0.135(3) 0.0573(17) 0.0370(14) 0.0296(13) 0.0320(16) 0.0538(19)
C4 0.0787(18) 0.0436(14) 0.0453(13) 0.0152(11) 0.0152(12) 0.0411(14)
C5 0.0239(9) 0.0245(9) 0.0240(9) 0.0014(8) -0.0023(7) 0.0074(8)
C6 0.0581(15) 0.0411(13) 0.0418(13) 0.0111(11) -0.0168(11) 0.0152(12)
C7 0.0293(11) 0.0361(12) 0.0488(13) 0.0084(10) 0.0000(9) 0.0025(9)
C11 0.0324(9) 0.0169(8) 0.0170(8) 0.0042(7) 0.0100(7) 0.0093(7)
C12 0.0338(10) 0.0315(10) 0.0279(10) 0.0090(8) 0.0115(8) 0.0129(9)
C13 0.0387(12) 0.0319(11) 0.0441(12) 0.0114(10) 0.0210(10) 0.0102(9)
C14 0.0640(15) 0.0276(11) 0.0477(13) 0.0208(10) 0.0336(12) 0.0196(11)
C15 0.0784(17) 0.0360(12) 0.0292(11) 0.0192(9) 0.0195(11) 0.0359(12)
C16 0.0445(11) 0.0242(10) 0.0190(9) 0.0048(7) 0.0076(8) 0.0180(9)
C17 0.0364(12) 0.083(2) 0.0457(13) 0.0300(14) 0.0096(10) 0.0290(13)
C18 0.0504(13) 0.0501(14) 0.0286(11) 0.0072(10) -0.0046(9) 0.0244(11)
C21 0.0243(9) 0.0219(9) 0.0198(8) 0.0061(7) 0.0027(7) 0.0104(7)
C22 0.0346(10) 0.0298(10) 0.0300(10) 0.0152(8) 0.0083(8) 0.0166(9)
C23 0.0489(12) 0.0312(11) 0.0325(11) 0.0098(9) 0.0026(9) 0.0241(10)
C24 0.0353(11) 0.0422(13) 0.0408(12) 0.0052(10) 0.0005(9) 0.0249(10)
C25 0.0233(10) 0.0430(13) 0.0468(12) 0.0126(10) 0.0074(9) 0.0131(9)
C26 0.0242(9) 0.0273(10) 0.0332(10) 0.0112(8) 0.0044(8) 0.0073(8)
C31 0.0211(8) 0.0191(8) 0.0198(8) 0.0098(7) 0.0038(6) 0.0040(7)
C32 0.0260(9) 0.0247(9) 0.0239(9) 0.0098(8) 0.0034(7) 0.0086(8)
C33 0.0328(10) 0.0215(9) 0.0267(10) 0.0054(8) 0.0051(8) 0.0070(8)
C34 0.0404(11) 0.0239(10) 0.0228(9) 0.0043(8) -0.0014(8) 0.0006(9)
C35 0.0327(10) 0.0309(11) 0.0290(10) 0.0133(9) -0.0094(8) 0.0008(9)
C36 0.0262(9) 0.0247(9) 0.0290(10) 0.0135(8) -0.0001(7) 0.0063(8)
C41 0.0223(8) 0.0225(9) 0.0228(9) 0.0116(7) 0.0041(7) 0.0084(7)
C42 0.0343(10) 0.0293(10) 0.0242(9) 0.0088(8) 0.0080(8) 0.0083(9)
C43 0.0384(11) 0.0273(11) 0.0328(11) 0.0043(9) 0.0031(9) 0.0000(9)
C44 0.0318(11) 0.0395(13) 0.0409(12) 0.0141(10) 0.0105(9) -0.0049(9)
C45 0.0454(13) 0.0490(15) 0.0347(12) 0.0086(11) 0.0214(10) -0.0042(11)
C46 0.0367(11) 0.0323(11) 0.0244(10) 0.0038(9) 0.0092(8) -0.0007(9)
C51 0.0199(8) 0.0236(9) 0.0209(8) 0.0071(7) 0.0006(6) 0.0104(7)
C52 0.0270(9) 0.0237(9) 0.0255(9) 0.0088(8) 0.0038(7) 0.0106(8)
C53 0.0350(10) 0.0267(10) 0.0261(9) 0.0037(8) 0.0031(8) 0.0162(8)
C54 0.0435(12) 0.0400(12) 0.0265(10) 0.0116(9) 0.0135(9) 0.0225(10)
C55 0.0433(12) 0.0385(12) 0.0373(12) 0.0192(10) 0.0199(10) 0.0127(10)
C56 0.0302(10) 0.0248(10) 0.0324(10) 0.0093(8) 0.0078(8) 0.0066(8)
C61 0.0238(9) 0.0249(9) 0.0200(8) 0.0054(7) 0.0023(7) 0.0063(7)
C62 0.0415(13) 0.0251(11) 0.0794(19) 0.0067(12) -0.0162(12) 0.0091(10)
C63 0.0464(15) 0.0207(11) 0.095(2) 0.0018(13) -0.0070(14) 0.0028(10)
C64 0.0351(12) 0.0417(14) 0.0418(13) -0.0034(11) -0.0013(10) -0.0050(10)
C65 0.0359(13) 0.0639(19) 0.076(2) 0.0289(16) -0.0224(12) 0.0004(13)
C66 0.0321(12) 0.0421(14) 0.0706(17) 0.0264(13) -0.0147(11) 0.0033(10)
C71 0.0254(9) 0.0210(9) 0.0197(8) 0.0065(7) -0.0036(7) 0.0066(7)
C72 0.0434(12) 0.0368(11) 0.0302(10) 0.0149(9) 0.0065(9) 0.0231(10)
C73 0.0649(15) 0.0340(12) 0.0356(11) 0.0146(10) 0.0023(10) 0.0298(11)
C74 0.0632(14) 0.0276(11) 0.0276(10) 0.0141(9) -0.0042(10) 0.0146(10)
C75 0.0445(12) 0.0321(11) 0.0245(10) 0.0132(8) 0.0016(8) 0.0086(9)
C76 0.0300(10) 0.0275(10) 0.0249(9) 0.0100(8) -0.0005(7) 0.0091(8)

loop_
_atom_type_symbol
_atom_type_description
_atom_type_scat_dispersion_real
_atom_type_scat_dispersion_imag
_atom_type_scat_source
C C 0.0033 0.0016 'International Tables Vol C Tables 4.2.6.8 and 6.1.1.4'
H H 0.0000 0.0000 'International Tables Vol C Tables 4.2.6.8 and 6.1.1.4'
Cu Cu 0.3201 1.2651 'International Tables Vol C Tables 4.2.6.8 and 6.1.1.4'
N N 0.0061 0.0033 'International Tables Vol C Tables 4.2.6.8 and 6.1.1.4'
O O 0.0106 0.0060 'International Tables Vol C Tables 4.2.6.8 and 6.1.1.4'
P P 0.1023 0.0942 'International Tables Vol C Tables 4.2.6.8 and 6.1.1.4'
S S 0.1246 0.1234 'International Tables Vol C Tables 4.2.6.8 and 6.1.1.4'

loop_
_geom_angle_atom_site_label_1
_geom_angle_atom_site_label_2
_geom_angle_atom_site_label_3
_geom_angle
P2 Cu1 S2 109.415(18)
P2 Cu1 P3 118.193(17)
S2 Cu1 P3 113.91(2)
P2 Cu1 S1 107.793(18)
S2 Cu1 S1 109.686(17)
P3 Cu1 S1 96.770(18)
P1 S1 Cu1 100.19(2)
C1 S2 Cu1 109.03(6)
O2 P1 N1 106.03(7)
O2 P1 O1 101.27(7)
N1 P1 O1 105.13(7)
O2 P1 S1 112.33(5)
N1 P1 S1 121.43(6)
O1 P1 S1 108.60(5)
C31 P2 C21 103.21(8)
C31 P2 C41 102.19(8)
C21 P2 C41 102.82(8)
C31 P2 Cu1 113.66(6)
C21 P2 Cu1 115.34(6)
C41 P2 Cu1 117.70(6)
C71 P3 C51 104.27(8)
C71 P3 C61 103.29(8)
C51 P3 C61 103.35(8)
C71 P3 Cu1 113.11(6)
C51 P3 Cu1 108.06(6)
C61 P3 Cu1 122.94(6)
C2 O1 P1 119.32(11)
C5 O2 P1 121.29(11)
C1 N1 P1 133.12(13)
C1 N2 C11 123.29(15)
C1 N2 H2 119.0(15)
C11 N2 H2 117.7(15)
N1 C1 N2 116.03(15)
N1 C1 S2 129.13(13)
N2 C1 S2 114.84(13)
O1 C2 C3 108.38(19)
O1 C2 C4 107.64(17)
C3 C2 C4 112.12(19)
O1 C2 H2A 109.5
C3 C2 H2A 109.5
C4 C2 H2A 109.6
C2 C3 H3A 109.5
C2 C3 H3B 109.5
H3A C3 H3B 109.5
C2 C3 H3C 109.5
H3A C3 H3C 109.5
H3B C3 H3C 109.5
C2 C4 H4A 109.5
C2 C4 H4B 109.5
H4A C4 H4B 109.5
C2 C4 H4C 109.5
H4A C4 H4C 109.5
H4B C4 H4C 109.5
O2 C5 C6 106.94(16)
O2 C5 C7 108.49(16)
C6 C5 C7 113.31(19)
O2 C5 H5 109.3
C6 C5 H5 109.3
C7 C5 H5 109.3
C5 C6 H6A 109.5
C5 C6 H6B 109.5
H6A C6 H6B 109.5
C5 C6 H6C 109.5
H6A C6 H6C 109.5
H6B C6 H6C 109.5
C5 C7 H7A 109.5
C5 C7 H7B 109.5
H7A C7 H7B 109.5
C5 C7 H7C 109.5
H7A C7 H7C 109.5
H7B C7 H7C 109.5
C16 C11 C12 122.11(17)
C16 C11 N2 118.66(17)
C12 C11 N2 119.22(17)
C13 C12 C11 118.0(2)
C13 C12 C17 120.2(2)
C11 C12 C17 121.76(19)
C14 C13 C12 121.0(2)
C14 C13 H13 119.5
C12 C13 H13 119.5
C13 C14 C15 120.4(2)
C13 C14 H14 119.8
C15 C14 H14 119.8
C14 C15 C16 120.9(2)
C14 C15 H15 119.5
C16 C15 H15 119.5
C11 C16 C15 117.46(19)
C11 C16 C18 121.22(18)
C15 C16 C18 121.3(2)
C12 C17 H17A 109.5
C12 C17 H17B 109.5
H17A C17 H17B 109.5
C12 C17 H17C 109.5
H17A C17 H17C 109.5
H17B C17 H17C 109.5
C16 C18 H18A 109.5
C16 C18 H18B 109.5
H18A C18 H18B 109.5
C16 C18 H18C 109.5
H18A C18 H18C 109.5
H18B C18 H18C 109.5
C26 C21 C22 118.86(17)
C26 C21 P2 117.60(14)
C22 C21 P2 123.50(13)
C23 C22 C21 120.42(18)
C23 C22 H22 119.8
C21 C22 H22 119.8
C24 C23 C22 120.3(2)
C24 C23 H23 119.9
C22 C23 H23 119.9
C25 C24 C23 119.76(19)
C25 C24 H24 120.1
C23 C24 H24 120.1
C24 C25 C26 120.58(19)
C24 C25 H25 119.7
C26 C25 H25 119.7
C25 C26 C21 120.09(19)
C25 C26 H26 120.0
C21 C26 H26 120.0
C32 C31 C36 118.70(16)
C32 C31 P2 117.39(13)
C36 C31 P2 123.86(14)
C33 C32 C31 120.98(17)
C33 C32 H32 119.5
C31 C32 H32 119.5
C34 C33 C32 119.92(18)
C34 C33 H33 120.0
C32 C33 H33 120.0
C33 C34 C35 119.69(18)
C33 C34 H34 120.2
C35 C34 H34 120.2
C34 C35 C36 120.78(18)
C34 C35 H35 119.6
C36 C35 H35 119.6
C35 C36 C31 119.91(18)
C35 C36 H36 120.0
C31 C36 H36 120.0
C46 C41 C42 118.26(17)
C46 C41 P2 122.48(15)
C42 C41 P2 119.23(13)
C43 C42 C41 120.91(17)
C43 C42 H42 119.5
C41 C42 H42 119.5
C44 C43 C42 120.3(2)
C44 C43 H43 119.9
C42 C43 H43 119.9
C43 C44 C45 119.5(2)
C43 C44 H44 120.3
C45 C44 H44 120.3
C44 C45 C46 120.44(19)
C44 C45 H45 119.8
C46 C45 H45 119.8
C41 C46 C45 120.63(19)
C41 C46 H46 119.7
C45 C46 H46 119.7
C56 C51 C52 118.16(16)
C56 C51 P3 120.35(14)
C52 C51 P3 120.59(13)
C53 C52 C51 121.11(18)
C53 C52 H52 119.4
C51 C52 H52 119.4
C54 C53 C52 119.78(18)
C54 C53 H53 120.1
C52 C53 H53 120.1
C55 C54 C53 119.72(18)
C55 C54 H54 120.1
C53 C54 H54 120.1
C54 C55 C56 120.82(19)
C54 C55 H55 119.6
C56 C55 H55 119.6
C55 C56 C51 120.40(19)
C55 C56 H56 119.8
C51 C56 H56 119.8
C66 C61 C62 117.8(2)
C66 C61 P3 124.20(16)
C62 C61 P3 117.97(16)
C61 C62 C63 121.2(2)
C61 C62 H62 119.4
C63 C62 H62 119.4
C64 C63 C62 119.7(3)
C64 C63 H63 120.1
C62 C63 H63 120.1
C65 C64 C63 119.9(2)
C65 C64 H64 120.0
C63 C64 H64 120.0
C64 C65 C66 120.4(2)
C64 C65 H65 119.8
C66 C65 H65 119.8
C61 C66 C65 120.8(2)
C61 C66 H66 119.6
C65 C66 H66 119.6
C76 C71 C72 118.58(17)
C76 C71 P3 117.73(14)
C72 C71 P3 123.68(14)
C73 C72 C71 120.35(19)
C73 C72 H72 119.8
C71 C72 H72 119.8
C74 C73 C72 120.6(2)
C74 C73 H73 119.7
C72 C73 H73 119.7
C73 C74 C75 119.61(19)
C73 C74 H74 120.2
C75 C74 H74 120.2
C74 C75 C76 120.13(19)
C74 C75 H75 119.9
C76 C75 H75 119.9
C75 C76 C71 120.69(19)
C75 C76 H76 119.7
C71 C76 H76 119.7

loop_
_geom_bond_atom_site_label_1
_geom_bond_atom_site_label_2
_geom_bond_distance
Cu1 P2 2.2822(5)
Cu1 S2 2.2926(5)
Cu1 P3 2.3056(5)
Cu1 S1 2.3728(5)
S1 P1 1.9749(6)
S2 C1 1.7268(17)
P1 O2 1.5828(13)
P1 N1 1.5919(14)
P1 O1 1.5939(13)
P2 C31 1.8273(18)
P2 C21 1.8283(17)
P2 C41 1.8331(18)
P3 C71 1.8255(18)
P3 C51 1.8287(17)
P3 C61 1.8327(19)
O1 C2 1.455(2)
O2 C5 1.465(2)
N1 C1 1.315(2)
N2 C1 1.355(2)
N2 C11 1.426(2)
N2 H2 0.85(3)
C2 C3 1.499(3)
C2 C4 1.503(3)
C2 H2A 1.0000
C3 H3A 0.9800
C3 H3B 0.9800
C3 H3C 0.9800
C4 H4A 0.9800
C4 H4B 0.9800
C4 H4C 0.9800
C5 C6 1.499(3)
C5 C7 1.507(3)
C5 H5 1.0000
C6 H6A 0.9800
C6 H6B 0.9800
C6 H6C 0.9800
C7 H7A 0.9800
C7 H7B 0.9800
C7 H7C 0.9800
C11 C16 1.388(3)
C11 C12 1.397(3)
C12 C13 1.392(3)
C12 C17 1.495(3)
C13 C14 1.367(4)
C13 H13 0.9500
C14 C15 1.376(4)
C14 H14 0.9500
C15 C16 1.406(3)
C15 H15 0.9500
C16 C18 1.500(3)
C17 H17A 0.9800
C17 H17B 0.9800
C17 H17C 0.9800
C18 H18A 0.9800
C18 H18B 0.9800
C18 H18C 0.9800
C21 C26 1.392(3)
C21 C22 1.394(3)
C22 C23 1.383(3)
C22 H22 0.9500
C23 C24 1.379(3)
C23 H23 0.9500
C24 C25 1.377(3)
C24 H24 0.9500
C25 C26 1.386(3)
C25 H25 0.9500
C26 H26 0.9500
C31 C32 1.395(3)
C31 C36 1.396(3)
C32 C33 1.385(3)
C32 H32 0.9500
C33 C34 1.382(3)
C33 H33 0.9500
C34 C35 1.384(3)
C34 H34 0.9500
C35 C36 1.388(3)
C35 H35 0.9500
C36 H36 0.9500
C41 C46 1.384(3)
C41 C42 1.392(3)
C42 C43 1.381(3)
C42 H42 0.9500
C43 C44 1.373(3)
C43 H43 0.9500
C44 C45 1.381(3)
C44 H44 0.9500
C45 C46 1.385(3)
C45 H45 0.9500
C46 H46 0.9500
C51 C56 1.386(3)
C51 C52 1.400(3)
C52 C53 1.385(3)
C52 H52 0.9500
C53 C54 1.378(3)
C53 H53 0.9500
C54 C55 1.377(3)
C54 H54 0.9500
C55 C56 1.386(3)
C55 H55 0.9500
C56 H56 0.9500
C61 C66 1.371(3)
C61 C62 1.373(3)
C62 C63 1.391(3)
C62 H62 0.9500
C63 C64 1.356(4)
C63 H63 0.9500
C64 C65 1.355(4)
C64 H64 0.9500
C65 C66 1.387(3)
C65 H65 0.9500
C66 H66 0.9500
C71 C76 1.392(3)
C71 C72 1.393(3)
C72 C73 1.383(3)
C72 H72 0.9500
C73 C74 1.379(3)
C73 H73 0.9500
C74 C75 1.380(3)
C74 H74 0.9500
C75 C76 1.386(3)
C75 H75 0.9500
C76 H76 0.9500

loop_
_geom_hbond_atom_site_label_D
_geom_hbond_atom_site_label_H
_geom_hbond_atom_site_label_A
_geom_hbond_distance_DH
_geom_hbond_distance_HA
_geom_hbond_distance_DA
_geom_hbond_angle_DHA
_geom_hbond_site_symmetry_A
N2 H2 S2 0.85(3) 2.55(3) 3.3826(16) 165(2) 2_666

loop_
_geom_torsion_atom_site_label_1
_geom_torsion_atom_site_label_2
_geom_torsion_atom_site_label_3
_geom_torsion_atom_site_label_4
_geom_torsion
P2 Cu1 S1 P1 113.56(2)
S2 Cu1 S1 P1 -5.50(3)
P3 Cu1 S1 P1 -123.91(2)
P2 Cu1 S2 C1 -137.16(6)
P3 Cu1 S2 C1 88.07(7)
S1 Cu1 S2 C1 -19.12(7)
Cu1 S1 P1 O2 -90.70(6)
Cu1 S1 P1 N1 36.24(7)
Cu1 S1 P1 O1 158.13(5)
S2 Cu1 P2 C31 138.76(6)
P3 Cu1 P2 C31 -88.68(6)
S1 Cu1 P2 C31 19.53(6)
S2 Cu1 P2 C21 19.84(7)
P3 Cu1 P2 C21 152.41(7)
S1 Cu1 P2 C21 -99.38(7)
S2 Cu1 P2 C41 -101.89(7)
P3 Cu1 P2 C41 30.68(7)
S1 Cu1 P2 C41 138.89(6)
P2 Cu1 P3 C71 161.05(6)
S2 Cu1 P3 C71 -68.40(6)
S1 Cu1 P3 C71 46.67(6)
P2 Cu1 P3 C51 46.16(7)
S2 Cu1 P3 C51 176.71(6)
S1 Cu1 P3 C51 -68.22(6)
P2 Cu1 P3 C61 -73.89(7)
S2 Cu1 P3 C61 56.66(7)
S1 Cu1 P3 C61 171.73(7)
O2 P1 O1 C2 170.09(12)
N1 P1 O1 C2 59.88(13)
S1 P1 O1 C2 -71.49(12)
N1 P1 O2 C5 170.69(13)
O1 P1 O2 C5 61.18(14)
S1 P1 O2 C5 -54.51(14)
O2 P1 N1 C1 78.60(18)
O1 P1 N1 C1 -174.64(16)
S1 P1 N1 C1 -51.11(19)
P1 N1 C1 N2 -168.14(14)
P1 N1 C1 S2 12.0(3)
C11 N2 C1 N1 3.9(3)
C11 N2 C1 S2 -176.20(14)
Cu1 S2 C1 N1 22.93(18)
Cu1 S2 C1 N2 -156.90(12)
P1 O1 C2 C3 -106.44(19)
P1 O1 C2 C4 132.10(16)
P1 O2 C5 C6 135.33(16)
P1 O2 C5 C7 -102.12(16)
C1 N2 C11 C16 -114.39(19)
C1 N2 C11 C12 66.9(2)
C16 C11 C12 C13 3.7(3)
N2 C11 C12 C13 -177.69(17)
C16 C11 C12 C17 -176.15(19)
N2 C11 C12 C17 2.5(3)
C11 C12 C13 C14 -2.8(3)
C17 C12 C13 C14 177.1(2)
C12 C13 C14 C15 0.0(3)
C13 C14 C15 C16 2.0(3)
C12 C11 C16 C15 -1.8(3)
N2 C11 C16 C15 179.62(16)
C12 C11 C16 C18 178.01(18)
N2 C11 C16 C18 -0.6(3)
C14 C15 C16 C11 -1.2(3)
C14 C15 C16 C18 179.1(2)
C31 P2 C21 C26 -89.73(15)
C41 P2 C21 C26 164.26(15)
Cu1 P2 C21 C26 34.83(16)
C31 P2 C21 C22 88.10(17)
C41 P2 C21 C22 -17.90(18)
Cu1 P2 C21 C22 -147.34(14)
C26 C21 C22 C23 -0.4(3)
P2 C21 C22 C23 -178.21(15)
C21 C22 C23 C24 1.3(3)
C22 C23 C24 C25 -0.8(3)
C23 C24 C25 C26 -0.7(3)
C24 C25 C26 C21 1.7(3)
C22 C21 C26 C25 -1.1(3)
P2 C21 C26 C25 176.85(16)
C21 P2 C31 C32 169.52(14)
C41 P2 C31 C32 -83.99(15)
Cu1 P2 C31 C32 43.87(15)
C21 P2 C31 C36 -13.18(17)
C41 P2 C31 C36 93.31(16)
Cu1 P2 C31 C36 -138.83(13)
C36 C31 C32 C33 -1.8(3)
P2 C31 C32 C33 175.65(14)
C31 C32 C33 C34 1.1(3)
C32 C33 C34 C35 0.5(3)
C33 C34 C35 C36 -1.4(3)
C34 C35 C36 C31 0.7(3)
C32 C31 C36 C35 0.9(3)
P2 C31 C36 C35 -176.38(14)
C31 P2 C41 C46 11.34(19)
C21 P2 C41 C46 118.13(18)
Cu1 P2 C41 C46 -113.90(17)
C31 P2 C41 C42 -170.58(15)
C21 P2 C41 C42 -63.79(16)
Cu1 P2 C41 C42 64.18(16)
C46 C41 C42 C43 0.8(3)
P2 C41 C42 C43 -177.39(17)
C41 C42 C43 C44 0.1(4)
C42 C43 C44 C45 -0.9(4)
C43 C44 C45 C46 0.9(4)
C42 C41 C46 C45 -0.9(3)
P2 C41 C46 C45 177.2(2)
C44 C45 C46 C41 0.1(4)
C71 P3 C51 C56 147.04(15)
C61 P3 C51 C56 39.33(17)
Cu1 P3 C51 C56 -92.38(15)
C71 P3 C51 C52 -44.03(16)
C61 P3 C51 C52 -151.74(15)
Cu1 P3 C51 C52 76.56(15)
C56 C51 C52 C53 0.0(3)
P3 C51 C52 C53 -169.20(14)
C51 C52 C53 C54 0.4(3)
C52 C53 C54 C55 -0.5(3)
C53 C54 C55 C56 0.0(3)
C54 C55 C56 C51 0.4(3)
C52 C51 C56 C55 -0.4(3)
P3 C51 C56 C55 168.81(17)
C71 P3 C61 C66 -26.8(2)
C51 P3 C61 C66 81.7(2)
Cu1 P3 C61 C66 -156.11(17)
C71 P3 C61 C62 154.25(18)
C51 P3 C61 C62 -97.31(19)
Cu1 P3 C61 C62 24.9(2)
C66 C61 C62 C63 -2.4(4)
P3 C61 C62 C63 176.6(2)
C61 C62 C63 C64 2.4(5)
C62 C63 C64 C65 -0.5(5)
C63 C64 C65 C66 -1.1(5)
C62 C61 C66 C65 0.7(4)
P3 C61 C66 C65 -178.2(2)
C64 C65 C66 C61 1.1(5)
C51 P3 C71 C76 152.36(14)
C61 P3 C71 C76 -99.88(15)
Cu1 P3 C71 C76 35.22(16)
C51 P3 C71 C72 -28.57(18)
C61 P3 C71 C72 79.19(17)
Cu1 P3 C71 C72 -145.71(15)
C76 C71 C72 C73 -1.0(3)
P3 C71 C72 C73 179.95(17)
C71 C72 C73 C74 0.9(3)
C72 C73 C74 C75 -0.2(3)
C73 C74 C75 C76 -0.3(3)
C74 C75 C76 C71 0.2(3)
C72 C71 C76 C75 0.5(3)
P3 C71 C76 C75 179.58(15)
